data_4110528
loop_
_publ_author_name
'Arjun Mendiratta'
'Christopher C. Cummins'
'Olga P. Kryatova'
'Elena V. Rybak-Akimova'
'James E. McDonough'
'Carl D. Hoff'

_publ_section_title
;
 Benzonitrile Extrusion from Molybdenum(IV) Ketimide Complexes Obtained
 via Radical C-E (E = O, S, Se) Bond Formation: Toward a New Nitrogen Atom
 Transfer Reaction
;
_journal_name_full 'Journal of the American Chemical Society'
_journal_page_first 4881
_journal_page_last 4891
_journal_paper_doi 10.1021/ja0587796
_journal_volume 128
_journal_year 2006
_chemical_formula_sum 'C45 H64 Mo N3 O2.5'
_chemical_formula_weight 782.93
_chemical_name_systematic
; 
 ? 
;
_space_group_IT_number 2
_symmetry_cell_setting triclinic
_symmetry_space_group_name_Hall '-P 1'
_symmetry_space_group_name_H-M 'P -1'
_atom_sites_solution_hydrogens geom
_atom_sites_solution_primary direct
_atom_sites_solution_secondary difmap
_audit_creation_method SHELXL-97
_cell_angle_alpha 89.669(2)
_cell_angle_beta 81.701(2)
_cell_angle_gamma 75.221(2)
_cell_formula_units_Z 4
_cell_length_a 10.8341(11)
_cell_length_b 19.982(2)
_cell_length_c 20.569(2)
_cell_measurement_reflns_used 3242
_cell_measurement_temperature 193(2)
_cell_measurement_theta_max 28.30
_cell_measurement_theta_min 2.59
_cell_volume 4258.3(7)
_computing_cell_refinement 'SAINT 5 (Bruker-AXS, 2003)'
_computing_data_collection 'SMART 5 (Bruker-AXS, 2003)'
_computing_data_reduction 'SAINT 5 (Bruker-AXS, 2003)'
_computing_molecular_graphics 'Bruker SHELXTL'
_computing_publication_material 'Bruker SHELXTL'
_computing_structure_refinement 'SHELXL-97 (Sheldrick, 1997)'
_computing_structure_solution 'SHELXS-97 (Sheldrick, 1990)'
_diffrn_ambient_temperature 193(2)
_diffrn_measured_fraction_theta_full 0.990
_diffrn_measured_fraction_theta_max 0.990
_diffrn_measurement_device_type 'Bruker Smart APEX CCD'
_diffrn_measurement_method 'omega scans'
_diffrn_radiation_monochromator graphite
_diffrn_radiation_source 'fine-focus sealed tube'
_diffrn_radiation_type MoK\a
_diffrn_radiation_wavelength 0.71073
_diffrn_reflns_av_R_equivalents 0.0192
_diffrn_reflns_av_sigmaI/netI 0.0384
_diffrn_reflns_limit_h_max 14
_diffrn_reflns_limit_h_min -14
_diffrn_reflns_limit_k_max 19
_diffrn_reflns_limit_k_min -26
_diffrn_reflns_limit_l_max 27
_diffrn_reflns_limit_l_min -26
_diffrn_reflns_number 29816
_diffrn_reflns_theta_full 27.88
_diffrn_reflns_theta_max 27.88
_diffrn_reflns_theta_min 1.43
_exptl_absorpt_coefficient_mu 0.347
_exptl_absorpt_correction_T_max 0.9530
_exptl_absorpt_correction_T_min 0.8482
_exptl_absorpt_correction_type multi-scan
_exptl_absorpt_process_details sadabs
_exptl_crystal_colour purple
_exptl_crystal_density_diffrn 1.221
_exptl_crystal_description rod
_exptl_crystal_F_000 1668
_exptl_crystal_size_max 0.45
_exptl_crystal_size_mid 0.20
_exptl_crystal_size_min 0.15
_refine_diff_density_max 0.748
_refine_diff_density_min -0.398
_refine_diff_density_rms 0.062
_refine_ls_extinction_method none
_refine_ls_goodness_of_fit_ref 1.024
_refine_ls_hydrogen_treatment constr
_refine_ls_matrix_type full
_refine_ls_number_parameters 957
_refine_ls_number_reflns 20113
_refine_ls_number_restraints 31
_refine_ls_restrained_S_all 1.024
_refine_ls_R_factor_all 0.0483
_refine_ls_R_factor_gt 0.0382
_refine_ls_shift/su_max 0.002
_refine_ls_shift/su_mean 0.000
_refine_ls_structure_factor_coef Fsqd
_refine_ls_weighting_details 'calc w=1/[\s^2^(Fo^2^)+(0.0536P)^2^+0.9498P] where P=(Fo^2^+2Fc^2^)/3'
_refine_ls_weighting_scheme calc
_refine_ls_wR_factor_gt 0.0947
_refine_ls_wR_factor_ref 0.1008
_reflns_number_gt 16638
_reflns_number_total 20113
_reflns_threshold_expression >2sigma(I)
_cod_data_source_file ja0587796si20060205_113208_2.cif
_cod_data_source_block 04077
_cod_original_cell_volume 4258.2(7)
_cod_original_formula_sum 'C45 H64 Mo N3 O2.50'
_cod_database_code 4110528

loop_
_symmetry_equiv_pos_as_xyz
'x, y, z'
'-x, -y, -z'

loop_
_atom_site_label
_atom_site_type_symbol
_atom_site_fract_x
_atom_site_fract_y
_atom_site_fract_z
_atom_site_U_iso_or_equiv
_atom_site_adp_type
_atom_site_occupancy
_atom_site_symmetry_multiplicity
_atom_site_calc_flag
_atom_site_refinement_flags
Mo1 Mo 0.714780(16) 0.812782(8) 0.535270(8) 0.02317(5) Uani 1 1 d .
N1 N 0.71271(16) 0.84519(8) 0.62581(8) 0.0262(3) Uani 1 1 d .
Mo2 Mo 0.294309(16) 0.684575(8) 0.082541(7) 0.02438(5) Uani 1 1 d .
N2 N 0.85841(16) 0.73383(8) 0.50564(8) 0.0279(3) Uani 1 1 d .
N3 N 0.54780(15) 0.79696(8) 0.53131(8) 0.0253(3) Uani 1 1 d .
O4 O 0.74626(14) 0.87694(7) 0.46329(7) 0.0308(3) Uani 1 1 d .
N5 N 0.15288(16) 0.76694(9) 0.08534(8) 0.0298(4) Uani 1 1 d .
N6 N 0.45933(16) 0.69829(8) 0.04569(8) 0.0268(3) Uani 1 1 d .
N7 N 0.31545(17) 0.64546(8) 0.16977(8) 0.0285(4) Uani 1 1 d .
O8 O 0.24245(14) 0.62613(7) 0.01731(7) 0.0329(3) Uani 1 1 d .
C11 C 0.6928(2) 0.79359(10) 0.67297(9) 0.0284(4) Uani 1 1 d .
C12 C 0.7923(2) 0.73567(11) 0.67895(10) 0.0350(5) Uani 1 1 d .
H12A H 0.8745 0.7319 0.6536 0.042 Uiso 1 1 calc R
C13 C 0.7754(3) 0.68261(12) 0.72106(12) 0.0460(6) Uani 1 1 d .
C14 C 0.6560(3) 0.68967(15) 0.75836(12) 0.0516(7) Uani 1 1 d .
H14A H 0.6432 0.6542 0.7875 0.062 Uiso 1 1 calc R
C15 C 0.5545(3) 0.74709(15) 0.75450(11) 0.0466(6) Uani 1 1 d .
C16 C 0.5730(2) 0.79887(13) 0.71135(10) 0.0371(5) Uani 1 1 d .
H16A H 0.5034 0.8382 0.7080 0.045 Uiso 1 1 calc R
C17 C 0.7283(2) 0.91117(11) 0.65482(10) 0.0350(5) Uani 1 1 d .
C18 C 0.6070(3) 0.95020(13) 0.70143(13) 0.0550(7) Uani 1 1 d .
H18A H 0.5320 0.9593 0.6781 0.083 Uiso 1 1 calc R
H18B H 0.6193 0.9942 0.7164 0.083 Uiso 1 1 calc R
H18C H 0.5926 0.9219 0.7395 0.083 Uiso 1 1 calc R
C19 C 0.7559(3) 0.95825(11) 0.59899(11) 0.0431(6) Uani 1 1 d .
H19A H 0.8353 0.9348 0.5702 0.065 Uiso 1 1 calc R
H19B H 0.7664 1.0013 0.6173 0.065 Uiso 1 1 calc R
H19C H 0.6838 0.9689 0.5736 0.065 Uiso 1 1 calc R
C21 C 0.84142(19) 0.66749(10) 0.48836(10) 0.0295(4) Uani 1 1 d .
C22 C 0.8240(2) 0.62155(10) 0.53791(11) 0.0334(4) Uani 1 1 d .
H22A H 0.8184 0.6357 0.5825 0.040 Uiso 1 1 calc R
C23 C 0.8145(2) 0.55516(11) 0.52328(12) 0.0378(5) Uani 1 1 d .
C24 C 0.8230(2) 0.53545(11) 0.45788(13) 0.0418(5) Uani 1 1 d .
H24A H 0.8181 0.4901 0.4474 0.050 Uiso 1 1 calc R
C25 C 0.8385(2) 0.58036(12) 0.40735(12) 0.0402(5) Uani 1 1 d .
C26 C 0.8456(2) 0.64687(11) 0.42298(11) 0.0348(5) Uani 1 1 d .
H26A H 0.8533 0.6785 0.3890 0.042 Uiso 1 1 calc R
C27 C 0.9989(2) 0.73632(12) 0.49557(11) 0.0364(5) Uani 1 1 d .
C28 C 1.0518(3) 0.73299(16) 0.42209(13) 0.0553(7) Uani 1 1 d .
H28A H 1.0576 0.6870 0.4035 0.083 Uiso 1 1 calc R
H28B H 1.1378 0.7415 0.4162 0.083 Uiso 1 1 calc R
H28C H 0.9939 0.7683 0.3995 0.083 Uiso 1 1 calc R
C29 C 1.0063(2) 0.80484(12) 0.52471(13) 0.0435(5) Uani 1 1 d .
H29A H 0.9564 0.8432 0.5018 0.065 Uiso 1 1 calc R
H29B H 1.0966 0.8069 0.5196 0.065 Uiso 1 1 calc R
H29C H 0.9706 0.8085 0.5715 0.065 Uiso 1 1 calc R
C31 C 0.52602(18) 0.72903(9) 0.52782(10) 0.0258(4) Uani 1 1 d .
C32 C 0.5037(2) 0.69420(10) 0.58560(10) 0.0313(4) Uani 1 1 d .
H32A H 0.5112 0.7135 0.6265 0.038 Uiso 1 1 calc R
C33 C 0.4706(2) 0.63141(11) 0.58383(11) 0.0365(5) Uani 1 1 d .
C34 C 0.4598(2) 0.60440(11) 0.52352(12) 0.0392(5) Uani 1 1 d .
H34A H 0.4339 0.5625 0.5220 0.047 Uiso 1 1 calc R
C35 C 0.4860(2) 0.63699(11) 0.46539(11) 0.0364(5) Uani 1 1 d .
C36 C 0.5197(2) 0.69949(10) 0.46813(10) 0.0311(4) Uani 1 1 d .
H36A H 0.5387 0.7221 0.4286 0.037 Uiso 1 1 calc R
C37 C 0.42553(19) 0.85467(10) 0.53369(10) 0.0301(4) Uani 1 1 d .
C38 C 0.3714(2) 0.85672(13) 0.46886(12) 0.0462(6) Uani 1 1 d .
H38A H 0.4390 0.8588 0.4323 0.069 Uiso 1 1 calc R
H38B H 0.2988 0.8977 0.4692 0.069 Uiso 1 1 calc R
H38C H 0.3417 0.8149 0.4635 0.069 Uiso 1 1 calc R
C39 C 0.4579(2) 0.92321(11) 0.54469(14) 0.0471(6) Uani 1 1 d .
H39A H 0.4913 0.9228 0.5866 0.071 Uiso 1 1 calc R
H39B H 0.3799 0.9613 0.5458 0.071 Uiso 1 1 calc R
H39C H 0.5234 0.9296 0.5088 0.071 Uiso 1 1 calc R
C41 C 0.7336(2) 0.86764(11) 0.40123(10) 0.0345(5) Uani 1 1 d .
C42 C 0.7799(2) 0.91820(11) 0.35620(10) 0.0326(4) Uani 1 1 d .
C43 C 0.8654(2) 0.95347(12) 0.37363(12) 0.0412(5) Uani 1 1 d .
H43A H 0.8952 0.9464 0.4150 0.049 Uiso 1 1 calc R
C44 C 0.9076(3) 0.99931(14) 0.33025(15) 0.0561(7) Uani 1 1 d .
H44A H 0.9681 1.0227 0.3415 0.067 Uiso 1 1 calc R
C45 C 0.8620(3) 1.01092(14) 0.27113(14) 0.0648(9) Uani 1 1 d .
H45A H 0.8905 1.0427 0.2419 0.078 Uiso 1 1 calc R
C46 C 0.7754(4) 0.97671(15) 0.25408(13) 0.0671(9) Uani 1 1 d .
H46A H 0.7432 0.9855 0.2134 0.080 Uiso 1 1 calc R
C47 C 0.7349(3) 0.92961(13) 0.29607(12) 0.0497(6) Uani 1 1 d .
H47A H 0.6768 0.9052 0.2839 0.060 Uiso 1 1 calc R
O48 O 0.6886(2) 0.82320(10) 0.38170(8) 0.0597(5) Uani 1 1 d .
C51 C 0.16852(19) 0.83266(11) 0.06214(10) 0.0315(4) Uani 1 1 d .
C52 C 0.1926(2) 0.87996(11) 0.10478(11) 0.0352(5) Uani 1 1 d .
H52A H 0.2048 0.8673 0.1484 0.042 Uiso 1 1 calc R
C53 C 0.1991(2) 0.94572(12) 0.08429(14) 0.0448(6) Uani 1 1 d .
C54 C 0.1809(2) 0.96257(13) 0.01990(15) 0.0538(7) Uani 1 1 d .
H54A H 0.1840 1.0075 0.0056 0.065 Uiso 1 1 calc R
C55 C 0.1589(2) 0.91695(14) -0.02313(13) 0.0472(6) Uani 1 1 d .
C56 C 0.1551(2) 0.85071(12) -0.00261(11) 0.0388(5) Uani 1 1 d .
H56A H 0.1433 0.8179 -0.0328 0.047 Uiso 1 1 calc R
C57 C 0.0126(2) 0.76793(12) 0.10770(12) 0.0389(5) Uani 1 1 d .
C58 C -0.0492(2) 0.82344(15) 0.16172(14) 0.0543(7) Uani 1 1 d .
H58A H 0.0013 0.8158 0.1982 0.081 Uiso 1 1 calc R
H58B H -0.1375 0.8208 0.1775 0.081 Uiso 1 1 calc R
H58C H -0.0510 0.8693 0.1441 0.081 Uiso 1 1 calc R
C59 C -0.0639(2) 0.78137(17) 0.05007(14) 0.0594(8) Uani 1 1 d .
H59A H -0.0664 0.8280 0.0342 0.089 Uiso 1 1 calc R
H59B H -0.1521 0.7777 0.0645 0.089 Uiso 1 1 calc R
H59C H -0.0223 0.7471 0.0145 0.089 Uiso 1 1 calc R
C61 C 0.48130(19) 0.76642(10) 0.03878(10) 0.0279(4) Uani 1 1 d .
C62 C 0.4737(2) 0.79988(11) -0.02052(10) 0.0331(4) Uani 1 1 d .
H62A H 0.4482 0.7792 -0.0561 0.040 Uiso 1 1 calc R
C63 C 0.5033(2) 0.86363(12) -0.02807(12) 0.0389(5) Uani 1 1 d .
C64 C 0.5397(2) 0.89322(11) 0.02436(12) 0.0407(5) Uani 1 1 d .
H64A H 0.5625 0.9360 0.0189 0.049 Uiso 1 1 calc R
C65 C 0.5438(2) 0.86202(11) 0.08463(12) 0.0367(5) Uani 1 1 d .
C66 C 0.5143(2) 0.79815(10) 0.09126(10) 0.0319(4) Uani 1 1 d .
H66A H 0.5167 0.7760 0.1322 0.038 Uiso 1 1 calc R
C67 C 0.5773(2) 0.64017(11) 0.02114(11) 0.0340(5) Uani 1 1 d .
C68 C 0.5493(2) 0.57180(11) 0.04310(14) 0.0462(6) Uani 1 1 d .
H68A H 0.5331 0.5718 0.0912 0.069 Uiso 1 1 calc R
H68B H 0.6237 0.5334 0.0268 0.069 Uiso 1 1 calc R
H68C H 0.4731 0.5662 0.0254 0.069 Uiso 1 1 calc R
C69 C 0.6051(3) 0.63873(14) -0.05403(12) 0.0482(6) Uani 1 1 d .
H69A H 0.5290 0.6338 -0.0722 0.072 Uiso 1 1 calc R
H69B H 0.6786 0.5995 -0.0694 0.072 Uiso 1 1 calc R
H69C H 0.6255 0.6820 -0.0686 0.072 Uiso 1 1 calc R
C71 C 0.3568(2) 0.69106(10) 0.21126(9) 0.0291(4) Uani 1 1 d .
C72 C 0.4863(2) 0.68009(11) 0.21889(10) 0.0332(4) Uani 1 1 d .
H72A H 0.5472 0.6400 0.1989 0.040 Uiso 1 1 calc R
C73 C 0.5286(2) 0.72628(12) 0.25498(10) 0.0376(5) Uani 1 1 d .
C74 C 0.4381(2) 0.78462(12) 0.28429(10) 0.0403(5) Uani 1 1 d .
H74A H 0.4657 0.8164 0.3092 0.048 Uiso 1 1 calc R
C75 C 0.3087(2) 0.79739(11) 0.27793(11) 0.0399(5) Uani 1 1 d .
C76 C 0.2693(2) 0.74976(11) 0.24124(10) 0.0349(5) Uani 1 1 d .
H76A H 0.1807 0.7578 0.2368 0.042 Uiso 1 1 calc R
C77 C 0.2966(2) 0.57973(11) 0.20070(11) 0.0395(5) Uani 1 1 d .
C78 C 0.2536(3) 0.53774(12) 0.15042(12) 0.0486(6) Uani 1 1 d .
H78A H 0.1721 0.5647 0.1378 0.073 Uiso 1 1 calc R
H78B H 0.2415 0.4945 0.1698 0.073 Uiso 1 1 calc R
H78C H 0.3198 0.5270 0.1114 0.073 Uiso 1 1 calc R
C79 C 0.4209(3) 0.53505(13) 0.22176(14) 0.0569(7) Uani 1 1 d .
H79A H 0.4900 0.5259 0.1840 0.085 Uiso 1 1 calc R
H79B H 0.4063 0.4911 0.2380 0.085 Uiso 1 1 calc R
H79C H 0.4459 0.5596 0.2568 0.085 Uiso 1 1 calc R
C81 C 0.2414(2) 0.64261(11) -0.04506(10) 0.0325(4) Uani 1 1 d .
C82 C 0.1910(2) 0.59592(11) -0.08455(10) 0.0325(4) Uani 1 1 d .
C83 C 0.0976(3) 0.56448(14) -0.05715(12) 0.0527(7) Uani 1 1 d .
H83A H 0.0653 0.5712 -0.0116 0.063 Uiso 1 1 calc R
C84 C 0.0502(3) 0.52291(17) -0.09581(15) 0.0695(9) Uani 1 1 d .
H84A H -0.0164 0.5026 -0.0769 0.083 Uiso 1 1 calc R
C85 C 0.0991(3) 0.51104(15) -0.16130(14) 0.0614(8) Uani 1 1 d .
H85A H 0.0683 0.4816 -0.1874 0.074 Uiso 1 1 calc R
C86 C 0.1928(3) 0.54196(17) -0.18874(14) 0.0667(8) Uani 1 1 d .
H86A H 0.2272 0.5338 -0.2340 0.080 Uiso 1 1 calc R
C87 C 0.2370(3) 0.58479(15) -0.15094(12) 0.0534(7) Uani 1 1 d .
H87A H 0.3001 0.6070 -0.1707 0.064 Uiso 1 1 calc R
O88 O 0.27816(17) 0.69119(9) -0.06903(8) 0.0468(4) Uani 1 1 d .
C110 C 0.8413(3) 0.89407(13) 0.69436(12) 0.0471(6) Uani 1 1 d .
H11A H 0.8258 0.8615 0.7285 0.071 Uiso 1 1 calc R
H11B H 0.8489 0.9367 0.7149 0.071 Uiso 1 1 calc R
H11C H 0.9213 0.8731 0.6649 0.071 Uiso 1 1 calc R
C131 C 0.8861(3) 0.62033(15) 0.72652(17) 0.0728(9) Uani 1 1 d .
H13A H 0.9472 0.6334 0.7515 0.109 Uiso 1 1 calc R
H13B H 0.9299 0.6033 0.6824 0.109 Uiso 1 1 calc R
H13C H 0.8530 0.5838 0.7491 0.109 Uiso 1 1 calc R
C151 C 0.4226(3) 0.7531(2) 0.79432(13) 0.0730(10) Uani 1 1 d .
H15A H 0.3796 0.7224 0.7746 0.110 Uiso 1 1 calc R
H15B H 0.3704 0.8010 0.7945 0.110 Uiso 1 1 calc R
H15C H 0.4326 0.7397 0.8396 0.110 Uiso 1 1 calc R
C210 C 1.0815(2) 0.67679(13) 0.52962(14) 0.0495(6) Uani 1 1 d .
H21A H 1.0483 0.6793 0.5767 0.074 Uiso 1 1 calc R
H21B H 1.1710 0.6803 0.5234 0.074 Uiso 1 1 calc R
H21C H 1.0781 0.6325 0.5106 0.074 Uiso 1 1 calc R
C231 C 0.7988(3) 0.50584(12) 0.57772(14) 0.0534(7) Uani 1 1 d .
H23A H 0.7396 0.4789 0.5677 0.080 Uiso 1 1 calc R
H23B H 0.7637 0.5321 0.6193 0.080 Uiso 1 1 calc R
H23C H 0.8830 0.4744 0.5816 0.080 Uiso 1 1 calc R
C251 C 0.8501(3) 0.55686(15) 0.33658(14) 0.0621(8) Uani 1 1 d .
H25A H 0.8893 0.5069 0.3320 0.093 Uiso 1 1 calc R
H25B H 0.9043 0.5812 0.3085 0.093 Uiso 1 1 calc R
H25C H 0.7641 0.5672 0.3233 0.093 Uiso 1 1 calc R
C310 C 0.3217(2) 0.84523(13) 0.58958(12) 0.0430(5) Uani 1 1 d .
H31A H 0.3013 0.8010 0.5829 0.065 Uiso 1 1 calc R
H31B H 0.2437 0.8831 0.5899 0.065 Uiso 1 1 calc R
H31C H 0.3539 0.8455 0.6317 0.065 Uiso 1 1 calc R
C331 C 0.4432(3) 0.59476(13) 0.64675(13) 0.0578(7) Uani 1 1 d .
H33A H 0.3539 0.5908 0.6524 0.087 Uiso 1 1 calc R
H33B H 0.4555 0.6213 0.6841 0.087 Uiso 1 1 calc R
H33C H 0.5023 0.5484 0.6445 0.087 Uiso 1 1 calc R
C351 C 0.4759(3) 0.60683(15) 0.39977(14) 0.0598(8) Uani 1 1 d .
H35A H 0.5547 0.5705 0.3848 0.090 Uiso 1 1 calc R
H35B H 0.4651 0.6434 0.3676 0.090 Uiso 1 1 calc R
H35C H 0.4013 0.5870 0.4044 0.090 Uiso 1 1 calc R
C510 C 0.0076(2) 0.69703(14) 0.13423(15) 0.0558(7) Uani 1 1 d .
H51A H 0.0465 0.6613 0.0996 0.084 Uiso 1 1 calc R
H51B H -0.0825 0.6965 0.1485 0.084 Uiso 1 1 calc R
H51C H 0.0555 0.6877 0.1717 0.084 Uiso 1 1 calc R
C531 C 0.2240(3) 0.99644(14) 0.13115(18) 0.0678(9) Uani 1 1 d .
H53A H 0.2342 0.9750 0.1737 0.102 Uiso 0.50 1 calc PR
H53B H 0.1511 1.0377 0.1370 0.102 Uiso 0.50 1 calc PR
H53C H 0.3030 1.0097 0.1134 0.102 Uiso 0.50 1 calc PR
H53D H 0.2247 1.0399 0.1090 0.102 Uiso 0.50 1 calc PR
H53E H 0.3078 0.9772 0.1457 0.102 Uiso 0.50 1 calc PR
H53F H 0.1558 1.0053 0.1693 0.102 Uiso 0.50 1 calc PR
C551 C 0.1404(3) 0.93549(18) -0.09412(14) 0.0710(9) Uani 1 1 d .
H55A H 0.1292 0.9854 -0.0991 0.107 Uiso 1 1 calc R
H55B H 0.0637 0.9227 -0.1045 0.107 Uiso 1 1 calc R
H55C H 0.2164 0.9102 -0.1242 0.107 Uiso 1 1 calc R
C610 C 0.6974(2) 0.64823(13) 0.04908(13) 0.0438(5) Uani 1 1 d .
H61A H 0.7192 0.6906 0.0329 0.066 Uiso 1 1 calc R
H61B H 0.7701 0.6082 0.0349 0.066 Uiso 1 1 calc R
H61C H 0.6792 0.6510 0.0972 0.066 Uiso 1 1 calc R
C631 C 0.4969(3) 0.89944(15) -0.09311(14) 0.0594(8) Uani 1 1 d .
H63A H 0.4207 0.9390 -0.0889 0.089 Uiso 1 1 calc R
H63B H 0.4910 0.8667 -0.1272 0.089 Uiso 1 1 calc R
H63C H 0.5748 0.9158 -0.1053 0.089 Uiso 1 1 calc R
C651 C 0.5794(3) 0.89583(13) 0.14244(14) 0.0536(7) Uani 1 1 d .
H65A H 0.6647 0.9044 0.1302 0.080 Uiso 1 1 calc R
H65B H 0.5812 0.8651 0.1798 0.080 Uiso 1 1 calc R
H65C H 0.5153 0.9399 0.1547 0.080 Uiso 1 1 calc R
C710 C 0.1936(3) 0.59700(14) 0.26199(12) 0.0574(7) Uani 1 1 d .
H71A H 0.2222 0.6236 0.2941 0.086 Uiso 1 1 calc R
H71B H 0.1807 0.5540 0.2815 0.086 Uiso 1 1 calc R
H71C H 0.1122 0.6245 0.2496 0.086 Uiso 1 1 calc R
C731 C 0.6698(3) 0.71539(16) 0.25990(14) 0.0569(7) Uani 1 1 d .
H73A H 0.6983 0.7560 0.2436 0.085 Uiso 1 1 calc R
H73B H 0.7200 0.6743 0.2334 0.085 Uiso 1 1 calc R
H73C H 0.6829 0.7089 0.3059 0.085 Uiso 1 1 calc R
C751 C 0.2114(3) 0.86115(13) 0.30859(14) 0.0597(7) Uani 1 1 d .
H75A H 0.2118 0.8621 0.3562 0.090 Uiso 1 1 calc R
H75B H 0.1253 0.8604 0.2997 0.090 Uiso 1 1 calc R
H75C H 0.2337 0.9025 0.2899 0.090 Uiso 1 1 calc R
O9 O 0.9834(2) 0.75589(15) 0.79989(11) 0.0838(8) Uani 1 1 d U
C91 C 0.9333(4) 0.7743(3) 0.86474(18) 0.1108(17) Uani 1 1 d U
H91A H 0.9975 0.7501 0.8924 0.133 Uiso 1 1 calc R
H91B H 0.9235 0.8246 0.8708 0.133 Uiso 1 1 calc R
C92 C 0.8197(4) 0.7610(4) 0.8876(2) 0.145(2) Uani 1 1 d U
H92A H 0.7933 0.7774 0.9335 0.218 Uiso 1 1 calc R
H92B H 0.8287 0.7111 0.8847 0.218 Uiso 1 1 calc R
H92C H 0.7543 0.7850 0.8612 0.218 Uiso 1 1 calc R
C93 C 1.0956(4) 0.7653(3) 0.77680(19) 0.1119(17) Uani 1 1 d U
H93A H 1.1588 0.7399 0.8044 0.134 Uiso 1 1 calc R
H93B H 1.0907 0.8151 0.7819 0.134 Uiso 1 1 calc R
C94 C 1.1451(3) 0.7443(3) 0.70972(18) 0.1055(16) Uani 1 1 d U
H94A H 1.2292 0.7544 0.6979 0.158 Uiso 1 1 calc R
H94B H 1.0850 0.7697 0.6813 0.158 Uiso 1 1 calc R
H94C H 1.1548 0.6945 0.7040 0.158 Uiso 1 1 calc R

loop_
_atom_site_aniso_label
_atom_site_aniso_U_11
_atom_site_aniso_U_22
_atom_site_aniso_U_33
_atom_site_aniso_U_23
_atom_site_aniso_U_13
_atom_site_aniso_U_12
Mo1 0.02873(9) 0.01989(8) 0.02196(8) 0.00027(6) -0.00291(6) -0.00865(7)
N1 0.0328(9) 0.0230(8) 0.0247(8) -0.0012(6) -0.0042(7) -0.0107(7)
Mo2 0.03134(9) 0.02401(9) 0.01976(8) -0.00014(6) -0.00363(6) -0.01076(7)
N2 0.0303(9) 0.0244(8) 0.0292(8) -0.0019(7) -0.0013(7) -0.0092(7)
N3 0.0304(8) 0.0186(7) 0.0280(8) 0.0019(6) -0.0050(7) -0.0079(6)
O4 0.0407(8) 0.0255(7) 0.0284(7) 0.0043(6) -0.0031(6) -0.0134(6)
N5 0.0304(9) 0.0300(9) 0.0295(9) 0.0017(7) -0.0042(7) -0.0093(7)
N6 0.0330(9) 0.0237(8) 0.0246(8) -0.0012(6) -0.0027(7) -0.0100(7)
N7 0.0431(10) 0.0230(8) 0.0223(8) 0.0009(6) -0.0043(7) -0.0144(7)
O8 0.0434(8) 0.0337(8) 0.0259(7) -0.0026(6) -0.0067(6) -0.0165(7)
C11 0.0373(11) 0.0311(10) 0.0215(9) 0.0009(8) -0.0069(8) -0.0159(9)
C12 0.0436(12) 0.0318(11) 0.0327(11) 0.0030(9) -0.0088(9) -0.0134(10)
C13 0.0688(17) 0.0380(12) 0.0396(13) 0.0109(10) -0.0203(12) -0.0223(12)
C14 0.0803(19) 0.0580(16) 0.0341(12) 0.0170(11) -0.0213(13) -0.0429(15)
C15 0.0567(15) 0.0749(18) 0.0227(10) 0.0030(11) -0.0067(10) -0.0429(14)
C16 0.0394(12) 0.0523(14) 0.0250(10) 0.0010(9) -0.0064(9) -0.0206(11)
C17 0.0503(13) 0.0273(10) 0.0305(11) -0.0061(8) -0.0053(9) -0.0157(10)
C18 0.0687(18) 0.0411(14) 0.0517(15) -0.0210(12) 0.0042(13) -0.0146(13)
C19 0.0689(16) 0.0247(10) 0.0428(13) -0.0001(9) -0.0145(12) -0.0213(11)
C21 0.0283(10) 0.0223(9) 0.0355(11) -0.0030(8) -0.0038(8) -0.0029(8)
C22 0.0367(11) 0.0276(10) 0.0352(11) -0.0014(8) -0.0040(9) -0.0075(9)
C23 0.0358(12) 0.0267(10) 0.0515(14) 0.0015(10) -0.0085(10) -0.0078(9)
C24 0.0401(13) 0.0236(10) 0.0613(15) -0.0083(10) -0.0113(11) -0.0052(9)
C25 0.0408(12) 0.0338(11) 0.0428(13) -0.0118(10) -0.0109(10) -0.0007(10)
C26 0.0386(12) 0.0299(10) 0.0337(11) -0.0037(9) -0.0074(9) -0.0034(9)
C27 0.0300(11) 0.0359(11) 0.0427(12) -0.0048(9) 0.0017(9) -0.0112(9)
C28 0.0459(15) 0.0702(18) 0.0494(15) -0.0096(13) 0.0138(12) -0.0252(14)
C29 0.0342(12) 0.0413(13) 0.0574(15) -0.0055(11) -0.0041(11) -0.0151(10)
C31 0.0260(9) 0.0214(9) 0.0310(10) 0.0022(7) -0.0040(8) -0.0079(7)
C32 0.0377(11) 0.0264(10) 0.0293(10) 0.0023(8) -0.0040(8) -0.0082(9)
C33 0.0404(12) 0.0278(10) 0.0401(12) 0.0058(9) 0.0000(10) -0.0099(9)
C34 0.0399(12) 0.0246(10) 0.0549(14) 0.0003(10) -0.0010(10) -0.0151(9)
C35 0.0402(12) 0.0311(11) 0.0399(12) -0.0041(9) -0.0044(10) -0.0137(9)
C36 0.0364(11) 0.0277(10) 0.0309(10) 0.0014(8) -0.0042(8) -0.0118(9)
C37 0.0298(10) 0.0245(9) 0.0360(11) 0.0024(8) -0.0092(8) -0.0046(8)
C38 0.0515(15) 0.0398(13) 0.0457(14) 0.0063(11) -0.0209(11) -0.0016(11)
C39 0.0393(13) 0.0252(11) 0.0744(18) -0.0020(11) -0.0091(12) -0.0034(10)
C41 0.0430(12) 0.0307(10) 0.0296(10) -0.0013(8) 0.0010(9) -0.0122(9)
C42 0.0369(11) 0.0270(10) 0.0292(10) 0.0013(8) 0.0047(9) -0.0050(9)
C43 0.0412(13) 0.0344(12) 0.0454(13) 0.0050(10) 0.0041(10) -0.0109(10)
C44 0.0545(16) 0.0417(14) 0.0682(18) 0.0060(13) 0.0157(14) -0.0186(12)
C45 0.095(2) 0.0419(14) 0.0473(16) 0.0136(12) 0.0204(16) -0.0170(15)
C46 0.111(3) 0.0558(17) 0.0309(13) 0.0131(12) -0.0020(15) -0.0200(18)
C47 0.0718(18) 0.0459(14) 0.0320(12) 0.0033(10) -0.0042(12) -0.0183(13)
O48 0.1009(16) 0.0585(11) 0.0357(9) -0.0014(8) -0.0056(10) -0.0517(11)
C51 0.0269(10) 0.0308(10) 0.0348(11) 0.0038(8) -0.0053(8) -0.0034(8)
C52 0.0334(11) 0.0304(11) 0.0405(12) 0.0003(9) -0.0072(9) -0.0047(9)
C53 0.0368(12) 0.0296(11) 0.0657(16) 0.0000(11) -0.0039(11) -0.0061(10)
C54 0.0449(14) 0.0347(13) 0.0741(19) 0.0212(13) -0.0003(13) -0.0014(11)
C55 0.0370(13) 0.0510(15) 0.0471(14) 0.0199(12) -0.0032(11) -0.0018(11)
C56 0.0366(12) 0.0417(12) 0.0354(12) 0.0054(10) -0.0055(9) -0.0048(10)
C57 0.0300(11) 0.0457(13) 0.0415(12) -0.0016(10) -0.0016(9) -0.0124(10)
C58 0.0348(13) 0.0664(18) 0.0567(16) -0.0137(14) 0.0029(11) -0.0092(12)
C59 0.0384(14) 0.090(2) 0.0575(17) 0.0051(16) -0.0146(12) -0.0260(15)
C61 0.0275(10) 0.0250(9) 0.0326(10) 0.0008(8) -0.0037(8) -0.0097(8)
C62 0.0368(11) 0.0335(11) 0.0312(11) 0.0031(9) -0.0038(9) -0.0137(9)
C63 0.0417(12) 0.0352(11) 0.0422(12) 0.0103(10) -0.0038(10) -0.0158(10)
C64 0.0386(12) 0.0294(11) 0.0590(15) 0.0059(10) -0.0103(11) -0.0158(10)
C65 0.0345(11) 0.0289(10) 0.0502(13) -0.0018(9) -0.0135(10) -0.0101(9)
C66 0.0362(11) 0.0263(10) 0.0341(11) 0.0004(8) -0.0092(9) -0.0076(9)
C67 0.0359(11) 0.0280(10) 0.0364(11) -0.0059(9) -0.0002(9) -0.0079(9)
C68 0.0469(14) 0.0262(11) 0.0613(16) -0.0045(11) -0.0026(12) -0.0045(10)
C69 0.0533(15) 0.0478(14) 0.0373(13) -0.0128(11) 0.0043(11) -0.0076(12)
C71 0.0439(12) 0.0266(10) 0.0194(9) 0.0019(7) -0.0065(8) -0.0129(9)
C72 0.0422(12) 0.0333(11) 0.0243(10) 0.0002(8) -0.0058(9) -0.0098(9)
C73 0.0489(13) 0.0434(12) 0.0257(10) 0.0037(9) -0.0109(9) -0.0185(11)
C74 0.0630(16) 0.0366(12) 0.0277(11) -0.0009(9) -0.0128(10) -0.0211(11)
C75 0.0603(15) 0.0287(11) 0.0308(11) -0.0046(9) -0.0082(10) -0.0110(10)
C76 0.0432(12) 0.0326(11) 0.0296(10) -0.0005(8) -0.0075(9) -0.0098(9)
C77 0.0631(15) 0.0316(11) 0.0291(11) 0.0054(9) -0.0060(10) -0.0219(11)
C78 0.0805(19) 0.0341(12) 0.0408(13) 0.0047(10) -0.0105(13) -0.0313(13)
C79 0.091(2) 0.0349(13) 0.0511(15) 0.0156(11) -0.0248(15) -0.0191(14)
C81 0.0364(11) 0.0337(11) 0.0285(10) -0.0022(8) -0.0040(9) -0.0113(9)
C82 0.0395(12) 0.0306(10) 0.0293(10) -0.0003(8) -0.0120(9) -0.0084(9)
C83 0.0766(19) 0.0614(16) 0.0348(12) 0.0033(11) -0.0142(12) -0.0413(15)
C84 0.103(3) 0.074(2) 0.0592(18) 0.0118(15) -0.0330(17) -0.063(2)
C85 0.090(2) 0.0558(16) 0.0523(16) -0.0048(13) -0.0352(16) -0.0301(16)
C86 0.088(2) 0.084(2) 0.0375(14) -0.0195(14) -0.0118(14) -0.0358(19)
C87 0.0595(16) 0.0733(19) 0.0341(13) -0.0108(12) -0.0029(11) -0.0313(15)
O88 0.0659(11) 0.0488(10) 0.0360(9) 0.0056(7) -0.0083(8) -0.0333(9)
C110 0.0676(17) 0.0435(13) 0.0419(13) -0.0019(11) -0.0191(12) -0.0294(13)
C131 0.097(2) 0.0449(16) 0.080(2) 0.0254(15) -0.0337(19) -0.0138(16)
C151 0.074(2) 0.128(3) 0.0365(14) 0.0099(16) -0.0001(14) -0.065(2)
C210 0.0298(12) 0.0455(14) 0.0688(17) -0.0012(13) -0.0065(11) -0.0021(10)
C231 0.0616(17) 0.0306(12) 0.0694(18) 0.0104(12) -0.0069(14) -0.0157(12)
C251 0.083(2) 0.0502(16) 0.0511(16) -0.0208(13) -0.0190(15) -0.0072(15)
C310 0.0353(12) 0.0411(13) 0.0484(14) 0.0044(11) -0.0022(10) -0.0042(10)
C331 0.084(2) 0.0367(13) 0.0508(15) 0.0134(11) 0.0052(14) -0.0209(14)
C351 0.087(2) 0.0540(16) 0.0499(15) -0.0120(13) -0.0096(15) -0.0384(16)
C510 0.0406(14) 0.0554(16) 0.0716(19) 0.0076(14) 0.0070(13) -0.0215(12)
C531 0.0660(19) 0.0394(14) 0.101(3) -0.0116(15) -0.0143(18) -0.0184(14)
C551 0.0664(19) 0.082(2) 0.0545(17) 0.0356(16) -0.0061(15) -0.0029(17)
C610 0.0329(12) 0.0407(13) 0.0545(15) -0.0087(11) -0.0053(10) -0.0037(10)
C631 0.080(2) 0.0566(17) 0.0523(16) 0.0244(13) -0.0137(14) -0.0348(16)
C651 0.0655(17) 0.0334(12) 0.0701(18) -0.0056(12) -0.0319(14) -0.0154(12)
C710 0.091(2) 0.0517(15) 0.0361(13) 0.0097(11) 0.0045(13) -0.0371(15)
C731 0.0516(16) 0.0689(18) 0.0573(16) -0.0065(14) -0.0173(13) -0.0228(14)
C751 0.077(2) 0.0378(13) 0.0598(17) -0.0187(12) -0.0153(15) -0.0027(13)
O9 0.0483(12) 0.147(2) 0.0560(13) 0.0135(14) -0.0063(10) -0.0250(14)
C91 0.071(2) 0.208(5) 0.055(2) 0.008(3) -0.0077(18) -0.038(3)
C92 0.071(3) 0.299(8) 0.076(3) -0.040(4) 0.011(2) -0.077(4)
C93 0.065(2) 0.213(5) 0.071(2) 0.028(3) -0.0178(19) -0.055(3)
C94 0.055(2) 0.190(5) 0.065(2) 0.023(3) -0.0015(17) -0.024(3)

loop_
_atom_type_symbol
_atom_type_description
_atom_type_scat_dispersion_real
_atom_type_scat_dispersion_imag
_atom_type_scat_source
C C 0.0033 0.0016 'International Tables Vol C Tables 4.2.6.8 and 6.1.1.4'
H H 0.0000 0.0000 'International Tables Vol C Tables 4.2.6.8 and 6.1.1.4'
N N 0.0061 0.0033 'International Tables Vol C Tables 4.2.6.8 and 6.1.1.4'
O O 0.0106 0.0060 'International Tables Vol C Tables 4.2.6.8 and 6.1.1.4'
Mo Mo -1.6832 0.6857 'International Tables Vol C Tables 4.2.6.8 and 6.1.1.4'

loop_
_geom_angle_atom_site_label_1
_geom_angle_atom_site_label_2
_geom_angle_atom_site_label_3
_geom_angle
N3 Mo1 N2 114.00(7)
N3 Mo1 N1 106.88(7)
N2 Mo1 N1 113.49(7)
N3 Mo1 O4 107.13(6)
N2 Mo1 O4 98.46(6)
N1 Mo1 O4 116.84(6)
C11 N1 C17 115.09(15)
C11 N1 Mo1 111.52(12)
C17 N1 Mo1 133.38(13)
N6 Mo2 N5 113.97(7)
N6 Mo2 N7 106.22(7)
N5 Mo2 N7 113.29(7)
N6 Mo2 O8 107.45(6)
N5 Mo2 O8 99.44(7)
N7 Mo2 O8 116.55(6)
C21 N2 C27 113.21(16)
C21 N2 Mo1 122.85(13)
C27 N2 Mo1 123.89(13)
C31 N3 C37 113.13(15)
C31 N3 Mo1 123.45(12)
C37 N3 Mo1 123.39(12)
C41 O4 Mo1 124.58(13)
C51 N5 C57 112.65(16)
C51 N5 Mo2 123.49(13)
C57 N5 Mo2 123.73(13)
C61 N6 C67 113.66(15)
C61 N6 Mo2 122.07(13)
C67 N6 Mo2 124.27(12)
C71 N7 C77 115.36(15)
C71 N7 Mo2 111.29(11)
C77 N7 Mo2 133.35(13)
C81 O8 Mo2 122.00(13)
C12 C11 C16 118.28(19)
C12 C11 N1 120.00(18)
C16 C11 N1 121.67(19)
C11 C12 C13 122.0(2)
C14 C13 C12 118.1(2)
C14 C13 C131 121.3(2)
C12 C13 C131 120.6(3)
C13 C14 C15 121.7(2)
C14 C15 C16 119.1(2)
C14 C15 C151 121.1(2)
C16 C15 C151 119.8(3)
C15 C16 C11 120.7(2)
N1 C17 C19 108.75(16)
N1 C17 C110 109.41(18)
C19 C17 C110 109.57(19)
N1 C17 C18 112.54(18)
C19 C17 C18 108.8(2)
C110 C17 C18 107.7(2)
C22 C21 C26 118.94(19)
C22 C21 N2 119.09(18)
C26 C21 N2 121.94(18)
C21 C22 C23 121.2(2)
C24 C23 C22 118.5(2)
C24 C23 C231 121.3(2)
C22 C23 C231 120.1(2)
C23 C24 C25 121.7(2)
C24 C25 C26 118.9(2)
C24 C25 C251 120.4(2)
C26 C25 C251 120.6(2)
C25 C26 C21 120.6(2)
N2 C27 C29 108.30(17)
N2 C27 C210 111.10(18)
C29 C27 C210 109.1(2)
N2 C27 C28 110.48(19)
C29 C27 C28 108.3(2)
C210 C27 C28 109.5(2)
C36 C31 C32 119.52(18)
C36 C31 N3 120.70(17)
C32 C31 N3 119.68(17)
C33 C32 C31 120.6(2)
C34 C33 C32 118.6(2)
C34 C33 C331 121.0(2)
C32 C33 C331 120.4(2)
C35 C34 C33 121.64(19)
C34 C35 C36 118.9(2)
C34 C35 C351 121.4(2)
C36 C35 C351 119.7(2)
C31 C36 C35 120.68(19)
N3 C37 C39 108.38(16)
N3 C37 C38 110.62(17)
C39 C37 C38 108.78(19)
N3 C37 C310 111.24(16)
C39 C37 C310 109.29(19)
C38 C37 C310 108.50(19)
O48 C41 O4 124.3(2)
O48 C41 C42 122.3(2)
O4 C41 C42 113.38(18)
C43 C42 C47 120.0(2)
C43 C42 C41 121.2(2)
C47 C42 C41 118.8(2)
C42 C43 C44 119.6(2)
C45 C44 C43 120.2(3)
C44 C45 C46 120.3(2)
C45 C46 C47 120.1(3)
C46 C47 C42 119.7(3)
C52 C51 C56 119.3(2)
C52 C51 N5 120.15(18)
C56 C51 N5 120.5(2)
C51 C52 C53 120.8(2)
C52 C53 C54 118.1(2)
C52 C53 C531 120.2(3)
C54 C53 C531 121.7(2)
C55 C54 C53 122.3(2)
C54 C55 C56 119.3(2)
C54 C55 C551 122.1(3)
C56 C55 C551 118.6(3)
C55 C56 C51 120.1(2)
N5 C57 C510 108.30(18)
N5 C57 C59 110.64(19)
C510 C57 C59 108.3(2)
N5 C57 C58 111.03(19)
C510 C57 C58 109.3(2)
C59 C57 C58 109.2(2)
C66 C61 C62 119.48(18)
C66 C61 N6 119.75(18)
C62 C61 N6 120.73(18)
C61 C62 C63 120.3(2)
C64 C63 C62 119.1(2)
C64 C63 C631 120.7(2)
C62 C63 C631 120.2(2)
C63 C64 C65 121.7(2)
C64 C65 C66 118.5(2)
C64 C65 C651 121.4(2)
C66 C65 C651 120.1(2)
C61 C66 C65 120.9(2)
N6 C67 C68 108.18(17)
N6 C67 C69 110.26(18)
C68 C67 C69 108.83(19)
N6 C67 C610 111.58(17)
C68 C67 C610 109.0(2)
C69 C67 C610 108.93(19)
C76 C71 C72 118.15(19)
C76 C71 N7 120.43(19)
C72 C71 N7 121.29(18)
C73 C72 C71 121.8(2)
C72 C73 C74 118.4(2)
C72 C73 C731 121.0(2)
C74 C73 C731 120.5(2)
C75 C74 C73 121.6(2)
C74 C75 C76 118.5(2)
C74 C75 C751 121.5(2)
C76 C75 C751 120.0(2)
C71 C76 C75 121.5(2)
N7 C77 C78 108.54(17)
N7 C77 C79 112.23(19)
C78 C77 C79 108.3(2)
N7 C77 C710 109.88(18)
C78 C77 C710 110.0(2)
C79 C77 C710 107.9(2)
O88 C81 O8 123.88(19)
O88 C81 C82 122.04(19)
O8 C81 C82 114.08(17)
C83 C82 C87 118.7(2)
C83 C82 C81 121.9(2)
C87 C82 C81 119.4(2)
C82 C83 C84 120.3(2)
C85 C84 C83 120.3(3)
C86 C85 C84 119.6(2)
C85 C86 C87 120.2(3)
C86 C87 C82 120.9(3)
C93 O9 C91 118.8(3)
C92 C91 O9 117.1(4)
O9 C93 C94 117.0(4)

loop_
_geom_bond_atom_site_label_1
_geom_bond_atom_site_label_2
_geom_bond_distance
Mo1 N3 1.9271(16)
Mo1 N2 1.9408(16)
Mo1 N1 1.9704(16)
Mo1 O4 2.0017(13)
N1 C11 1.446(2)
N1 C17 1.508(2)
Mo2 N6 1.9241(16)
Mo2 N5 1.9362(17)
Mo2 N7 1.9731(16)
Mo2 O8 2.0126(14)
N2 C21 1.437(2)
N2 C27 1.519(3)
N3 C31 1.440(2)
N3 C37 1.513(2)
O4 C41 1.323(3)
N5 C51 1.437(3)
N5 C57 1.518(3)
N6 C61 1.444(2)
N6 C67 1.516(3)
N7 C71 1.445(2)
N7 C77 1.504(2)
O8 C81 1.323(2)
C11 C12 1.384(3)
C11 C16 1.398(3)
C12 C13 1.396(3)
C13 C14 1.380(4)
C13 C131 1.508(4)
C14 C15 1.383(4)
C15 C16 1.394(3)
C15 C151 1.518(4)
C17 C19 1.525(3)
C17 C110 1.532(3)
C17 C18 1.541(3)
C21 C22 1.393(3)
C21 C26 1.400(3)
C22 C23 1.394(3)
C23 C24 1.387(3)
C23 C231 1.507(3)
C24 C25 1.389(3)
C25 C26 1.393(3)
C25 C251 1.510(3)
C27 C29 1.523(3)
C27 C210 1.528(3)
C27 C28 1.533(3)
C31 C36 1.383(3)
C31 C32 1.396(3)
C32 C33 1.392(3)
C33 C34 1.388(3)
C33 C331 1.513(3)
C34 C35 1.386(3)
C35 C36 1.392(3)
C35 C351 1.511(3)
C37 C39 1.524(3)
C37 C38 1.528(3)
C37 C310 1.534(3)
C41 O48 1.212(3)
C41 C42 1.498(3)
C42 C43 1.384(3)
C42 C47 1.390(3)
C43 C44 1.389(3)
C44 C45 1.374(4)
C45 C46 1.377(5)
C46 C47 1.384(4)
C51 C52 1.390(3)
C51 C56 1.396(3)
C52 C53 1.393(3)
C53 C54 1.394(4)
C53 C531 1.502(4)
C54 C55 1.361(4)
C55 C56 1.396(3)
C55 C551 1.533(4)
C57 C510 1.526(3)
C57 C59 1.527(3)
C57 C58 1.528(3)
C61 C66 1.389(3)
C61 C62 1.390(3)
C62 C63 1.393(3)
C63 C64 1.384(3)
C63 C631 1.516(3)
C64 C65 1.386(3)
C65 C66 1.394(3)
C65 C651 1.514(3)
C67 C68 1.526(3)
C67 C69 1.531(3)
C67 C610 1.540(3)
C71 C76 1.388(3)
C71 C72 1.395(3)
C72 C73 1.391(3)
C73 C74 1.392(3)
C73 C731 1.508(3)
C74 C75 1.384(3)
C75 C76 1.402(3)
C75 C751 1.505(3)
C77 C78 1.529(3)
C77 C79 1.533(4)
C77 C710 1.534(3)
C81 O88 1.216(2)
C81 C82 1.492(3)
C82 C83 1.376(3)
C82 C87 1.383(3)
C83 C84 1.389(3)
C84 C85 1.373(4)
C85 C86 1.371(4)
C86 C87 1.375(4)
O9 C93 1.299(4)
O9 C91 1.380(4)
C91 C92 1.343(5)
C93 C94 1.430(5)
